data_1502257
loop_
_publ_author_name
'Peed, Jennifer'
'Dom\'inguez, Ignacio Peri\~n\'an'
'Davies, Iwan R.'
'Cheeseman, Matt'
'Taylor, James E.'
'Kociok-K\"ohn, Gabriele'
'Bull, Steven D.'

_publ_section_title
;
 Asymmetric synthesis of chiral \d-lactones containing multiple contiguous
 stereocenters.
;
_journal_issue 14
_journal_name_full 'Organic letters'
_journal_page_first 3592
_journal_page_last 3595
_journal_paper_doi 10.1021/ol2012023
_journal_volume 13
_journal_year 2011
_chemical_absolute_configuration unk
_chemical_formula_moiety 'C13 H16 O3'
_chemical_formula_sum 'C13 H16 O3'
_chemical_formula_weight 220.26
_chemical_name_systematic
;
 ?
;
_space_group_IT_number 4
_symmetry_cell_setting monoclinic
_symmetry_space_group_name_Hall 'P 2yb'
_symmetry_space_group_name_H-M 'P 1 21 1'
_atom_sites_solution_hydrogens geom
_atom_sites_solution_primary direct
_atom_sites_solution_secondary difmap
_audit_creation_method SHELXL-97
_cell_angle_alpha 90.00
_cell_angle_beta 90.905(3)
_cell_angle_gamma 90.00
_cell_formula_units_Z 2
_cell_length_a 7.8508(3)
_cell_length_b 6.9320(3)
_cell_length_c 10.6342(4)
_cell_measurement_reflns_used 12979
_cell_measurement_temperature 150(2)
_cell_measurement_theta_max 27.485
_cell_measurement_theta_min 2.910
_cell_volume 578.66(4)
_computing_cell_refinement 'HKL Scalepack (Otwinski & Minor, 1997)'
_computing_data_collection 'Collect (Nonius BV, 1997-2000)'
_computing_data_reduction
;
 DENZO-SCALEPACK Z. Otwinowski and W. Minor, " 
 Processing of X-ray Diffraction Data Collected in Oscillation Mode ", 
 Methods in Enzymology, Volume 276: Macromolecular Crystallography, 
 part A, p.307-326, 1997,C.W. Carter, Jr. & R. M. Sweet, Eds., Academic Press.
;
_computing_molecular_graphics 'ORTEP3 for Windows - Farrugia, L. J. J. Appl. Crystallogr. 1997, 30, 565'
_computing_publication_material
;
 'WinGX publication routines, Farrugia, 
 L. J., J. Appl. Crystallogr., 1999, 32, 837-838
;
_computing_structure_refinement
;
 SHELXL97 -Program for Crystal Structure Analysis (Release 97-2). 
 Sheldrick, G.M., Instit\"ut f\"ur Anorganische Chemie der Universit\"at, 
 Tammanstrasse 4, D-3400 G\"ottingen, Germany, 1998 
;
_computing_structure_solution
; 
 SIR97- Altomare A., Burla M.C., Camalli M., Cascarano G.L., Giacovazzo C. , 
 Guagliardi A., Moliterni A.G.G., Polidori G.,Spagna R. 
 (1999) J. Appl. Cryst. 32, 115-119
;
_diffrn_ambient_temperature 150(2)
_diffrn_measured_fraction_theta_full 0.994
_diffrn_measured_fraction_theta_max 0.994
_diffrn_measurement_device_type 'Nonius Kappa CCD'
_diffrn_measurement_method '324 2.0 degree images with \f and \w scans'
_diffrn_radiation_monochromator graphite
_diffrn_radiation_source 'fine-focus sealed tube'
_diffrn_radiation_type MoK\a
_diffrn_radiation_wavelength 0.71073
_diffrn_reflns_av_R_equivalents 0.0781
_diffrn_reflns_av_sigmaI/netI 0.0454
_diffrn_reflns_limit_h_max 10
_diffrn_reflns_limit_h_min -10
_diffrn_reflns_limit_k_max 8
_diffrn_reflns_limit_k_min -8
_diffrn_reflns_limit_l_max 13
_diffrn_reflns_limit_l_min -13
_diffrn_reflns_number 12446
_diffrn_reflns_theta_full 27.48
_diffrn_reflns_theta_max 27.48
_diffrn_reflns_theta_min 4.35
_diffrn_standards_decay_% 0
_diffrn_standards_number 0
_exptl_absorpt_coefficient_mu 0.089
_exptl_absorpt_correction_T_max 0.9868
_exptl_absorpt_correction_T_min 0.9569
_exptl_absorpt_correction_type multi-scan
_exptl_absorpt_process_details
;
multi-scan from symmetry-related measurements 
Sortav (Blessing 1995)
;
_exptl_crystal_colour colourless
_exptl_crystal_density_diffrn 1.264
_exptl_crystal_density_method 'not measured'
_exptl_crystal_description plate
_exptl_crystal_F_000 236
_exptl_crystal_size_max 0.50
_exptl_crystal_size_mid 0.25
_exptl_crystal_size_min 0.15
_refine_diff_density_max 0.155
_refine_diff_density_min -0.218
_refine_diff_density_rms 0.043
_refine_ls_abs_structure_details 'Flack H D (1983), Acta Cryst. A39, 876-881'
_refine_ls_abs_structure_Flack -0.3(9)
_refine_ls_extinction_method none
_refine_ls_goodness_of_fit_ref 1.055
_refine_ls_hydrogen_treatment mixed
_refine_ls_matrix_type full
_refine_ls_number_parameters 151
_refine_ls_number_reflns 2642
_refine_ls_number_restraints 1
_refine_ls_restrained_S_all 1.055
_refine_ls_R_factor_all 0.0516
_refine_ls_R_factor_gt 0.0392
_refine_ls_shift/su_max 0.001
_refine_ls_shift/su_mean 0.000
_refine_ls_structure_factor_coef Fsqd
_refine_ls_weighting_details 'calc w=1/[\s^2^(Fo^2^)+(0.0567P)^2^+0.0102P] where P=(Fo^2^+2Fc^2^)/3'
_refine_ls_weighting_scheme calc
_refine_ls_wR_factor_gt 0.0911
_refine_ls_wR_factor_ref 0.0975
_reflns_number_gt 2233
_reflns_number_total 2642
_reflns_threshold_expression >2sigma(I)
_cod_data_source_file ol2012023_si_002.cif
_cod_data_source_block shelxl
_cod_original_sg_symbol_H-M 'P 21'
_cod_database_code 1502257

loop_
_symmetry_equiv_pos_as_xyz
'x, y, z'
'-x, y+1/2, -z'

loop_
_atom_site_label
_atom_site_type_symbol
_atom_site_fract_x
_atom_site_fract_y
_atom_site_fract_z
_atom_site_U_iso_or_equiv
_atom_site_adp_type
_atom_site_occupancy
_atom_site_symmetry_multiplicity
_atom_site_calc_flag
_atom_site_refinement_flags
O1 O 0.64132(15) 1.37998(16) 1.02286(11) 0.0354(3) Uani 1 1 d .
H1A H 0.701(3) 1.471(3) 1.0433(18) 0.042(6) Uiso 1 1 d .
O2 O 0.78158(15) 0.72699(15) 1.11242(10) 0.0363(3) Uani 1 1 d .
O3 O 0.79535(14) 0.82618(14) 0.91843(9) 0.0311(3) Uani 1 1 d .
C1 C 0.74804(19) 1.2228(2) 0.98737(15) 0.0290(3) Uani 1 1 d .
H1 H 0.8698 1.2651 0.9892 0.035 Uiso 1 1 calc R
C2 C 0.72226(19) 1.0630(2) 1.08390(14) 0.0278(3) Uani 1 1 d .
H2 H 0.5973 1.0590 1.1005 0.033 Uiso 1 1 calc R
C3 C 0.8096(2) 1.1097(2) 1.20956(15) 0.0370(4) Uani 1 1 d .
H3A H 0.9335 1.1027 1.2002 0.056 Uiso 1 1 calc R
H3B H 0.7738 1.0163 1.2731 0.056 Uiso 1 1 calc R
H3C H 0.7777 1.2400 1.2360 0.056 Uiso 1 1 calc R
C4 C 0.77057(19) 0.8626(2) 1.04037(13) 0.0285(3) Uani 1 1 d .
C5 C 0.8088(2) 0.9802(2) 0.82387(14) 0.0287(3) Uani 1 1 d .
H5 H 0.9303 1.0232 0.8217 0.034 Uiso 1 1 calc R
C6 C 0.7652(2) 0.8872(2) 0.69949(13) 0.0299(3) Uani 1 1 d .
C7 C 0.6043(2) 0.8082(2) 0.67783(15) 0.0341(3) Uani 1 1 d .
H7 H 0.5215 0.8129 0.7420 0.041 Uiso 1 1 calc R
C8 C 0.5641(3) 0.7228(3) 0.56304(15) 0.0420(4) Uani 1 1 d .
H8 H 0.4542 0.6692 0.5488 0.050 Uiso 1 1 calc R
C9 C 0.6847(3) 0.7157(3) 0.46912(16) 0.0485(5) Uani 1 1 d .
H9 H 0.6573 0.6575 0.3905 0.058 Uiso 1 1 calc R
C10 C 0.8438(3) 0.7929(3) 0.48996(16) 0.0465(4) Uani 1 1 d .
H10 H 0.9260 0.7882 0.4255 0.056 Uiso 1 1 calc R
C11 C 0.8852(2) 0.8781(3) 0.60496(15) 0.0376(4) Uani 1 1 d .
H11 H 0.9958 0.9302 0.6189 0.045 Uiso 1 1 calc R
C12 C 0.6991(2) 1.1545(2) 0.85539(14) 0.0287(3) Uani 1 1 d .
H12 H 0.5764 1.1158 0.8536 0.034 Uiso 1 1 calc R
C13 C 0.7272(2) 1.3134(3) 0.75834(16) 0.0396(4) Uani 1 1 d .
H13A H 0.8489 1.3437 0.7546 0.059 Uiso 1 1 calc R
H13B H 0.6640 1.4291 0.7826 0.059 Uiso 1 1 calc R
H13C H 0.6866 1.2692 0.6756 0.059 Uiso 1 1 calc R

loop_
_atom_site_aniso_label
_atom_site_aniso_U_11
_atom_site_aniso_U_22
_atom_site_aniso_U_33
_atom_site_aniso_U_23
_atom_site_aniso_U_13
_atom_site_aniso_U_12
O1 0.0330(6) 0.0202(5) 0.0530(7) -0.0050(5) 0.0004(5) 0.0031(5)
O2 0.0488(7) 0.0230(5) 0.0370(6) 0.0030(5) -0.0039(5) 0.0019(5)
O3 0.0408(6) 0.0215(5) 0.0311(5) 0.0012(4) 0.0001(4) 0.0054(4)
C1 0.0259(7) 0.0188(6) 0.0423(8) -0.0018(6) -0.0002(6) 0.0004(5)
C2 0.0263(7) 0.0230(8) 0.0341(8) -0.0022(6) -0.0007(6) 0.0000(6)
C3 0.0411(9) 0.0313(9) 0.0385(9) -0.0060(7) -0.0061(7) 0.0031(7)
C4 0.0257(7) 0.0252(8) 0.0344(7) -0.0002(7) -0.0019(6) -0.0008(6)
C5 0.0289(8) 0.0232(7) 0.0341(8) 0.0036(6) 0.0021(6) 0.0005(6)
C6 0.0376(8) 0.0212(7) 0.0309(7) 0.0039(6) 0.0039(6) 0.0032(6)
C7 0.0429(9) 0.0267(7) 0.0329(8) 0.0017(6) 0.0024(6) -0.0024(7)
C8 0.0569(11) 0.0319(8) 0.0370(8) 0.0013(7) -0.0065(7) -0.0051(8)
C9 0.0764(14) 0.0370(9) 0.0321(8) -0.0006(7) -0.0018(8) 0.0081(9)
C10 0.0638(12) 0.0415(9) 0.0346(9) 0.0037(7) 0.0121(8) 0.0146(9)
C11 0.0411(9) 0.0317(8) 0.0402(8) 0.0074(7) 0.0076(7) 0.0090(7)
C12 0.0283(8) 0.0211(7) 0.0368(7) 0.0030(6) 0.0010(6) 0.0008(6)
C13 0.0511(10) 0.0250(8) 0.0427(9) 0.0053(7) 0.0022(7) 0.0012(7)

loop_
_atom_type_symbol
_atom_type_description
_atom_type_scat_dispersion_real
_atom_type_scat_dispersion_imag
_atom_type_scat_source
C C 0.0033 0.0016 'International Tables Vol C Tables 4.2.6.8 and 6.1.1.4'
H H 0.0000 0.0000 'International Tables Vol C Tables 4.2.6.8 and 6.1.1.4'
O O 0.0106 0.0060 'International Tables Vol C Tables 4.2.6.8 and 6.1.1.4'

loop_
_geom_angle_atom_site_label_1
_geom_angle_atom_site_label_2
_geom_angle_atom_site_label_3
_geom_angle
C1 O1 H1A 108.9(15)
C4 O3 C5 122.58(11)
O1 C1 C12 109.85(12)
O1 C1 C2 106.95(11)
C12 C1 C2 111.07(13)
O1 C1 H1 109.6
C12 C1 H1 109.6
C2 C1 H1 109.6
C4 C2 C1 115.08(12)
C4 C2 C3 110.53(12)
C1 C2 C3 111.84(13)
C4 C2 H2 106.2
C1 C2 H2 106.2
C3 C2 H2 106.2
C2 C3 H3A 109.5
C2 C3 H3B 109.5
H3A C3 H3B 109.5
C2 C3 H3C 109.5
H3A C3 H3C 109.5
H3B C3 H3C 109.5
O2 C4 O3 117.07(13)
O2 C4 C2 122.19(13)
O3 C4 C2 120.68(12)
O3 C5 C6 105.78(12)
O3 C5 C12 112.21(11)
C6 C5 C12 114.26(13)
O3 C5 H5 108.1
C6 C5 H5 108.1
C12 C5 H5 108.1
C11 C6 C7 119.09(14)
C11 C6 C5 120.48(15)
C7 C6 C5 120.44(13)
C8 C7 C6 120.37(15)
C8 C7 H7 119.8
C6 C7 H7 119.8
C9 C8 C7 120.00(18)
C9 C8 H8 120.0
C7 C8 H8 120.0
C10 C9 C8 119.93(17)
C10 C9 H9 120.0
C8 C9 H9 120.0
C9 C10 C11 120.42(16)
C9 C10 H10 119.8
C11 C10 H10 119.8
C6 C11 C10 120.20(17)
C6 C11 H11 119.9
C10 C11 H11 119.9
C1 C12 C5 108.27(12)
C1 C12 C13 111.18(13)
C5 C12 C13 109.57(12)
C1 C12 H12 109.3
C5 C12 H12 109.3
C13 C12 H12 109.3
C12 C13 H13A 109.5
C12 C13 H13B 109.5
H13A C13 H13B 109.5
C12 C13 H13C 109.5
H13A C13 H13C 109.5
H13B C13 H13C 109.5

loop_
_geom_bond_atom_site_label_1
_geom_bond_atom_site_label_2
_geom_bond_distance
O1 C1 1.4286(19)
O1 H1A 0.81(2)
O2 C4 1.2150(18)
O3 C4 1.3384(17)
O3 C5 1.4714(17)
C1 C12 1.525(2)
C1 C2 1.526(2)
C1 H1 1.0000
C2 C4 1.514(2)
C2 C3 1.527(2)
C2 H2 1.0000
C3 H3A 0.9800
C3 H3B 0.9800
C3 H3C 0.9800
C5 C6 1.506(2)
C5 C12 1.525(2)
C5 H5 1.0000
C6 C11 1.390(2)
C6 C7 1.393(2)
C7 C8 1.389(2)
C7 H7 0.9500
C8 C9 1.388(3)
C8 H8 0.9500
C9 C10 1.373(3)
C9 H9 0.9500
C10 C11 1.392(3)
C10 H10 0.9500
C11 H11 0.9500
C12 C13 1.527(2)
C12 H12 1.0000
C13 H13A 0.9800
C13 H13B 0.9800
C13 H13C 0.9800
